data_4125416
loop_
_publ_author_name
'Piou, Tiffany'
'Romanov-Michailidis, Fedor'
'Romanova-Michaelides, Maria'
'Jackson, Kelvin E.'
'Semakul, Natthawat'
'Taggart, Trevor D.'
'Newell, Brian S.'
'Rithner, Christopher D.'
'Paton, Robert S.'
'Rovis, Tomislav'

_publ_section_title
;
 Correlating Reactivity and Selectivity to Cyclopentadienyl Ligand
 Properties in Rh(III)-Catalyzed C-H Activation Reactions: An Experimental
 and Computational Study.
;
_journal_issue 3
_journal_name_full 'Journal of the American Chemical Society'
_journal_page_first 1296
_journal_page_last 1310
_journal_paper_doi 10.1021/jacs.6b11670
_journal_volume 139
_journal_year 2017
_chemical_formula_moiety 'C32 H38 Cl4 Rh2'
_chemical_formula_sum 'C32 H38 Cl4 Rh2'
_chemical_formula_weight 770.24
_space_group_crystal_system monoclinic
_space_group_IT_number 14
_space_group_name_Hall '-P 2ybc'
_space_group_name_H-M_alt 'P 1 21/c 1'
_symmetry_space_group_name_Hall '-P 2ybc'
_symmetry_space_group_name_H-M 'P 1 21/c 1'
_atom_sites_solution_hydrogens geom
_audit_creation_method SHELXL-2014/7
_cell_angle_alpha 90
_cell_angle_beta 90.4595(15)
_cell_angle_gamma 90
_cell_formula_units_Z 2
_cell_length_a 8.6256(4)
_cell_length_b 8.6786(4)
_cell_length_c 20.4480(10)
_cell_measurement_reflns_used 9785
_cell_measurement_temperature 120(2)
_cell_measurement_theta_max 33.55
_cell_measurement_theta_min 2.55
_cell_volume 1530.65(12)
_computing_cell_refinement 'Bruker SAINT'
_computing_data_collection 'Bruker APEX2'
_computing_data_reduction 'Bruker SAINT'
_computing_molecular_graphics 'Bruker SHELXTL'
_computing_publication_material 'Bruker SHELXTL'
_computing_structure_refinement 'SHELXL-2014/7 (Sheldrick, 2014)'
_computing_structure_solution 'SHELXS-97 (Sheldrick 2008)'
_diffrn_ambient_temperature 120(2)
_diffrn_measured_fraction_theta_full 1.000
_diffrn_measured_fraction_theta_max 0.973
_diffrn_measurement_device_type 'Bruker APEX-II CCD'
_diffrn_measurement_method '\f and \w scans'
_diffrn_radiation_type MoK\a
_diffrn_radiation_wavelength 0.71073
_diffrn_reflns_av_R_equivalents 0.0419
_diffrn_reflns_av_unetI/netI 0.0223
_diffrn_reflns_Laue_measured_fraction_full 1.000
_diffrn_reflns_Laue_measured_fraction_max 0.973
_diffrn_reflns_limit_h_max 12
_diffrn_reflns_limit_h_min -12
_diffrn_reflns_limit_k_max 12
_diffrn_reflns_limit_k_min -12
_diffrn_reflns_limit_l_max 29
_diffrn_reflns_limit_l_min -29
_diffrn_reflns_number 43768
_diffrn_reflns_point_group_measured_fraction_full 1.000
_diffrn_reflns_point_group_measured_fraction_max 0.973
_diffrn_reflns_theta_full 25.242
_diffrn_reflns_theta_max 31.038
_diffrn_reflns_theta_min 1.992
_exptl_absorpt_coefficient_mu 1.448
_exptl_absorpt_correction_T_max 1.0000
_exptl_absorpt_correction_T_min 0.8888
_exptl_absorpt_correction_type multi-scan
_exptl_absorpt_process_details 'SCALE (Bruker, 2009)'
_exptl_crystal_colour red
_exptl_crystal_density_diffrn 1.671
_exptl_crystal_density_meas ?
_exptl_crystal_density_method 'not measured'
_exptl_crystal_description block
_exptl_crystal_F_000 776
_exptl_crystal_size_max 0.334
_exptl_crystal_size_mid 0.235
_exptl_crystal_size_min 0.190
_refine_diff_density_max 1.480
_refine_diff_density_min -1.425
_refine_diff_density_rms 0.510
_refine_ls_extinction_method none
_refine_ls_goodness_of_fit_ref 1.272
_refine_ls_hydrogen_treatment constr
_refine_ls_matrix_type full
_refine_ls_number_parameters 176
_refine_ls_number_reflns 4769
_refine_ls_number_restraints 0
_refine_ls_restrained_S_all 1.272
_refine_ls_R_factor_all 0.0336
_refine_ls_R_factor_gt 0.0235
_refine_ls_shift/su_max 0.001
_refine_ls_shift/su_mean 0.000
_refine_ls_structure_factor_coef Fsqd
_refine_ls_weighting_details 'w=1/[\s^2^(Fo^2^)+(0.0505P)^2^+0.0560P] where P=(Fo^2^+2Fc^2^)/3'
_refine_ls_weighting_scheme calc
_refine_ls_wR_factor_gt 0.0679
_refine_ls_wR_factor_ref 0.0898
_reflns_Friedel_coverage 0.000
_reflns_number_gt 4164
_reflns_number_total 4769
_reflns_threshold_expression 'I > 2\s(I)'
_cod_data_source_file Rh4.cif
_cod_data_source_block rovis197
_cod_depositor_comments
;
The following automatic conversions were performed:

'_exptl_crystal_density_meas' value 'not measured' was changed to '?'
- the value is perceived as not measured.

Automatic conversion script
Id: cif_fix_values 4268 2015-11-12 08:31:59Z antanas 

 Adding full bibliography for 4125410--4125429.cif.
;
_cod_database_code 4125416
_shelx_shelxl_version_number 2014/7
_shelx_space_group_comment
; 
The symmetry employed for this shelxl refinement is uniquely defined 
by the following loop, which should always be used as a source of 
symmetry information in preference to the above space-group names. 
They are only intended as comments. 
;
_shelx_estimated_absorpt_t_min 0.643
_shelx_estimated_absorpt_t_max 0.770

loop_
_space_group_symop_operation_xyz
'x, y, z'
'-x, y+1/2, -z+1/2'
'-x, -y, -z'
'x, -y-1/2, z-1/2'

loop_
_atom_site_label
_atom_site_type_symbol
_atom_site_fract_x
_atom_site_fract_y
_atom_site_fract_z
_atom_site_U_iso_or_equiv
_atom_site_adp_type
_atom_site_occupancy
_atom_site_site_symmetry_order
_atom_site_calc_flag
_atom_site_refinement_flags_posn
_atom_site_refinement_flags_adp
Rh1 Rh 0.42575(2) 0.46380(2) 0.41809(2) 0.01110(6) Uani 1 1 d . .
Cl1 Cl 0.67934(6) 0.48253(6) 0.47330(3) 0.01463(11) Uani 1 1 d . .
Cl2 Cl 0.43551(6) 0.73476(6) 0.39555(3) 0.01712(11) Uani 1 1 d . .
C1 C 0.4700(3) 0.3555(2) 0.32758(10) 0.0153(4) Uani 1 1 d . .
C2 C 0.4816(3) 0.2409(2) 0.37894(11) 0.0154(4) Uani 1 1 d . .
C3 C 0.3364(3) 0.2327(2) 0.41186(10) 0.0148(4) Uani 1 1 d . .
C4 C 0.2313(3) 0.3395(2) 0.37971(11) 0.0154(4) Uani 1 1 d . .
C5 C 0.3131(3) 0.4122(3) 0.32733(10) 0.0156(4) Uani 1 1 d . .
C6 C 0.5957(3) 0.4043(3) 0.28171(12) 0.0221(5) Uani 1 1 d . .
H6A H 0.5866 0.3458 0.2409 0.033 Uiso 1 1 calc R U
H6B H 0.6971 0.3843 0.3019 0.033 Uiso 1 1 calc R U
H6C H 0.5855 0.5146 0.2724 0.033 Uiso 1 1 calc R U
C7 C 0.6204(3) 0.1464(3) 0.39721(13) 0.0229(5) Uani 1 1 d . .
H7A H 0.6387 0.1537 0.4445 0.034 Uiso 1 1 calc R U
H7B H 0.7114 0.1850 0.3739 0.034 Uiso 1 1 calc R U
H7C H 0.6020 0.0386 0.3852 0.034 Uiso 1 1 calc R U
C8 C 0.3008(3) 0.1291(3) 0.46786(11) 0.0213(5) Uani 1 1 d . .
H8A H 0.3026 0.0217 0.4531 0.032 Uiso 1 1 calc R U
H8B H 0.1978 0.1537 0.4848 0.032 Uiso 1 1 calc R U
H8C H 0.3786 0.1437 0.5025 0.032 Uiso 1 1 calc R U
C9 C 0.0652(3) 0.3641(3) 0.39754(13) 0.0235(5) Uani 1 1 d . .
H9A H 0.0297 0.4634 0.3801 0.035 Uiso 1 1 calc R U
H9B H 0.0553 0.3640 0.4452 0.035 Uiso 1 1 calc R U
H9C H 0.0017 0.2811 0.3789 0.035 Uiso 1 1 calc R U
C10 C 0.2462(3) 0.5278(2) 0.28100(12) 0.0190(5) Uani 1 1 d . .
H10A H 0.3314 0.5863 0.2605 0.023 Uiso 1 1 calc R U
H10B H 0.1815 0.6016 0.3056 0.023 Uiso 1 1 calc R U
C11 C -0.0268(3) 0.3251(3) 0.12562(11) 0.0216(5) Uani 1 1 d . .
H11 H -0.0860 0.2827 0.0906 0.026 Uiso 1 1 calc R U
C12 C 0.1246(3) 0.2765(3) 0.13639(11) 0.0195(4) Uani 1 1 d . .
H12 H 0.1693 0.2005 0.1089 0.023 Uiso 1 1 calc R U
C13 C 0.2104(3) 0.3394(3) 0.18757(11) 0.0171(4) Uani 1 1 d . .
H13 H 0.3135 0.3048 0.1952 0.021 Uiso 1 1 calc R U
C14 C 0.1479(3) 0.4523(2) 0.22786(11) 0.0157(4) Uani 1 1 d . .
C15 C -0.0046(3) 0.4998(3) 0.21670(12) 0.0197(4) Uani 1 1 d . .
H15 H -0.0492 0.5764 0.2439 0.024 Uiso 1 1 calc R U
C16 C -0.0919(3) 0.4360(3) 0.16611(12) 0.0222(5) Uani 1 1 d . .
H16 H -0.1960 0.4681 0.1592 0.027 Uiso 1 1 calc R U

loop_
_atom_site_aniso_label
_atom_site_aniso_U_11
_atom_site_aniso_U_22
_atom_site_aniso_U_33
_atom_site_aniso_U_23
_atom_site_aniso_U_13
_atom_site_aniso_U_12
Rh1 0.01405(10) 0.00944(9) 0.00982(9) -0.00062(5) -0.00015(6) -0.00002(5)
Cl1 0.0141(2) 0.0168(2) 0.0130(2) -0.00209(17) 0.00116(18) -0.00010(18)
Cl2 0.0222(3) 0.0110(2) 0.0181(2) 0.00144(18) -0.00300(19) -0.00136(18)
C1 0.0214(10) 0.0123(9) 0.0122(9) -0.0031(7) 0.0010(8) -0.0011(8)
C2 0.0206(10) 0.0113(9) 0.0143(9) -0.0033(7) -0.0012(8) 0.0011(8)
C3 0.0217(10) 0.0105(9) 0.0120(9) -0.0020(7) -0.0016(8) -0.0024(8)
C4 0.0177(10) 0.0130(9) 0.0155(9) -0.0023(8) -0.0018(7) -0.0029(8)
C5 0.0220(11) 0.0125(9) 0.0123(9) -0.0010(7) -0.0020(8) -0.0006(8)
C6 0.0261(12) 0.0215(11) 0.0189(11) -0.0013(9) 0.0056(9) -0.0024(9)
C7 0.0257(12) 0.0159(10) 0.0270(12) -0.0027(9) -0.0034(9) 0.0064(9)
C8 0.0319(13) 0.0152(10) 0.0169(10) 0.0027(8) 0.0007(9) -0.0052(9)
C9 0.0177(11) 0.0252(12) 0.0274(12) -0.0032(10) 0.0005(9) -0.0017(9)
C10 0.0279(12) 0.0136(10) 0.0155(11) 0.0006(8) -0.0074(9) -0.0005(8)
C11 0.0254(12) 0.0235(11) 0.0158(10) 0.0007(9) -0.0041(8) -0.0062(10)
C12 0.0239(11) 0.0172(10) 0.0173(10) -0.0032(8) 0.0041(8) -0.0036(9)
C13 0.0172(10) 0.0148(10) 0.0194(10) 0.0007(8) 0.0023(8) -0.0005(8)
C14 0.0214(11) 0.0134(10) 0.0122(9) 0.0021(7) -0.0003(8) -0.0008(8)
C15 0.0237(12) 0.0189(10) 0.0165(11) -0.0006(9) 0.0011(9) 0.0047(9)
C16 0.0193(11) 0.0258(11) 0.0215(11) 0.0032(9) -0.0039(9) 0.0017(9)

loop_
_atom_type_symbol
_atom_type_description
_atom_type_scat_dispersion_real
_atom_type_scat_dispersion_imag
_atom_type_scat_source
C C 0.0033 0.0016 'International Tables Vol C Tables 4.2.6.8 and 6.1.1.4'
H H 0.0000 0.0000 'International Tables Vol C Tables 4.2.6.8 and 6.1.1.4'
Cl Cl 0.1484 0.1585 'International Tables Vol C Tables 4.2.6.8 and 6.1.1.4'
Rh Rh -1.1178 0.9187 'International Tables Vol C Tables 4.2.6.8 and 6.1.1.4'

loop_
_geom_angle_atom_site_label_1
_geom_angle_atom_site_label_2
_geom_angle_atom_site_label_3
_geom_angle
_geom_angle_site_symmetry_1
_geom_angle_site_symmetry_3
C1 Rh1 C5 39.63(9) . .
C1 Rh1 C4 66.47(8) . .
C5 Rh1 C4 39.19(8) . .
C1 Rh1 C2 39.73(8) . .
C5 Rh1 C2 65.76(8) . .
C4 Rh1 C2 65.59(8) . .
C1 Rh1 C3 66.46(8) . .
C5 Rh1 C3 65.98(8) . .
C4 Rh1 C3 39.53(8) . .
C2 Rh1 C3 38.78(8) . .
C1 Rh1 Cl2 105.13(6) . .
C5 Rh1 Cl2 93.15(6) . .
C4 Rh1 Cl2 116.92(6) . .
C2 Rh1 Cl2 143.38(6) . .
C3 Rh1 Cl2 156.31(6) . .
C1 Rh1 Cl1 161.65(6) . 3_666
C5 Rh1 Cl1 131.19(6) . 3_666
C4 Rh1 Cl1 97.70(6) . 3_666
C2 Rh1 Cl1 126.46(6) . 3_666
C3 Rh1 Cl1 95.51(6) . 3_666
Cl2 Rh1 Cl1 90.092(19) . 3_666
C1 Rh1 Cl1 105.37(6) . .
C5 Rh1 Cl1 144.08(6) . .
C4 Rh1 Cl1 153.41(6) . .
C2 Rh1 Cl1 91.68(6) . .
C3 Rh1 Cl1 113.92(6) . .
Cl2 Rh1 Cl1 89.481(18) . .
Cl1 Rh1 Cl1 84.577(19) 3_666 .
Rh1 Cl1 Rh1 95.422(19) 3_666 .
C5 C1 C2 107.25(19) . .
C5 C1 C6 125.8(2) . .
C2 C1 C6 126.9(2) . .
C5 C1 Rh1 71.01(12) . .
C2 C1 Rh1 71.49(12) . .
C6 C1 Rh1 123.96(15) . .
C3 C2 C1 108.67(19) . .
C3 C2 C7 123.9(2) . .
C1 C2 C7 127.4(2) . .
C3 C2 Rh1 70.69(12) . .
C1 C2 Rh1 68.78(12) . .
C7 C2 Rh1 125.56(15) . .
C2 C3 C4 107.56(18) . .
C2 C3 C8 125.4(2) . .
C4 C3 C8 127.0(2) . .
C2 C3 Rh1 70.53(12) . .
C4 C3 Rh1 69.70(11) . .
C8 C3 Rh1 126.36(15) . .
C5 C4 C3 108.09(19) . .
C5 C4 C9 126.7(2) . .
C3 C4 C9 125.2(2) . .
C5 C4 Rh1 70.32(12) . .
C3 C4 Rh1 70.77(12) . .
C9 C4 Rh1 126.04(16) . .
C4 C5 C1 108.35(19) . .
C4 C5 C10 125.4(2) . .
C1 C5 C10 126.2(2) . .
C4 C5 Rh1 70.49(12) . .
C1 C5 Rh1 69.36(12) . .
C10 C5 Rh1 125.57(15) . .
C5 C10 C14 112.00(18) . .
C12 C11 C16 120.0(2) . .
C13 C12 C11 119.7(2) . .
C12 C13 C14 121.1(2) . .
C13 C14 C15 118.7(2) . .
C13 C14 C10 120.7(2) . .
C15 C14 C10 120.6(2) . .
C16 C15 C14 120.5(2) . .
C15 C16 C11 120.0(2) . .

loop_
_geom_bond_atom_site_label_1
_geom_bond_atom_site_label_2
_geom_bond_distance
_geom_bond_site_symmetry_2
Rh1 C1 2.113(2) .
Rh1 C5 2.135(2) .
Rh1 C4 2.138(2) .
Rh1 C2 2.150(2) .
Rh1 C3 2.152(2) .
Rh1 Cl2 2.3979(5) .
Rh1 Cl1 2.4501(5) 3_666
Rh1 Cl1 2.4588(6) .
Cl1 Rh1 2.4501(5) 3_666
C1 C5 1.440(3) .
C1 C2 1.449(3) .
C1 C6 1.500(3) .
C2 C3 1.428(3) .
C2 C7 1.496(3) .
C3 C4 1.451(3) .
C3 C8 1.490(3) .
C4 C5 1.433(3) .
C4 C9 1.497(3) .
C5 C10 1.493(3) .
C10 C14 1.521(3) .
C11 C12 1.389(3) .
C11 C16 1.391(4) .
C12 C13 1.389(3) .
C13 C14 1.392(3) .
C14 C15 1.396(3) .
C15 C16 1.390(3) .
